data_4304695
loop_
_publ_author_name
'Javier Arias'
'Manuel Bardaj\'i'
'Pablo Espinet'

_publ_contact_author_address
;
 IU CINQUIMA/Quimica Inorganica, Facultad de Ciencias, 
Universidad de Valladolid. E-47071 Valladolid, Spain
;
_publ_contact_author_email espinet@qi.uva.es
_publ_contact_author_fax '+34 983 423013'
_publ_contact_author_name 'Pablo Espinet'
_publ_contact_author_phone '+34 983 423231'
_publ_section_title
;
Mononuclear, Dinuclear, and Hexanuclear Gold(I) Complexes with
(aza-15-crown-5)Dithiocarbamate
;
_journal_name_full 'Inorganic Chemistry'
_journal_page_first 1597
_journal_page_last 1606
_journal_paper_doi 10.1021/ic702252j
_journal_volume 47
_journal_year 2008
_chemical_formula_sum 'C15 H31 Au Cl2 N O4 P S2'
_chemical_formula_weight 652.36
_chemical_name_systematic
; 
 ? 
;
_space_group_IT_number 14
_symmetry_cell_setting monoclinic
_symmetry_space_group_name_Hall '-P 2yn'
_symmetry_space_group_name_H-M 'P 1 21/n 1'
_atom_sites_solution_hydrogens geom
_atom_sites_solution_primary direct
_atom_sites_solution_secondary difmap
_audit_creation_method SHELXL-97
_cell_angle_alpha 90.00
_cell_angle_beta 110.380(2)
_cell_angle_gamma 90.00
_cell_formula_units_Z 4
_cell_length_a 12.7845(15)
_cell_length_b 11.2682(14)
_cell_length_c 17.480(2)
_cell_measurement_temperature 298(2)
_cell_volume 2360.5(5)
_computing_cell_refinement 'Bruker SMART'
_computing_data_collection 'Bruker SMART'
_computing_data_reduction 'Bruker SHELXTL'
_computing_molecular_graphics 'Bruker SHELXTL'
_computing_publication_material 'Bruker SHELXTL'
_computing_structure_refinement 'SHELXL-97 (Sheldrick, 1997)'
_computing_structure_solution 'SHELXS-97 (Sheldrick, 1990)'
_diffrn_ambient_temperature 298(2)
_diffrn_measured_fraction_theta_full 0.999
_diffrn_measured_fraction_theta_max 0.999
_diffrn_measurement_device_type 'CCD area detector'
_diffrn_measurement_method 'phi and omega scans'
_diffrn_radiation_monochromator graphite
_diffrn_radiation_source 'fine-focus sealed tube'
_diffrn_radiation_type MoK\a
_diffrn_radiation_wavelength 0.71073
_diffrn_reflns_av_R_equivalents 0.0244
_diffrn_reflns_av_sigmaI/netI 0.0242
_diffrn_reflns_limit_h_max 14
_diffrn_reflns_limit_h_min -14
_diffrn_reflns_limit_k_max 12
_diffrn_reflns_limit_k_min -12
_diffrn_reflns_limit_l_max 19
_diffrn_reflns_limit_l_min -15
_diffrn_reflns_number 10882
_diffrn_reflns_theta_full 23.31
_diffrn_reflns_theta_max 23.31
_diffrn_reflns_theta_min 1.72
_exptl_absorpt_coefficient_mu 6.722
_exptl_absorpt_correction_T_max 1
_exptl_absorpt_correction_T_min 0.622
_exptl_absorpt_correction_type multi-scan
_exptl_absorpt_process_details
; 
SADABS; a Program for Absorption Correction with the
Siemens SMART system (1996).
;
_exptl_crystal_colour yellow
_exptl_crystal_density_diffrn 1.836
_exptl_crystal_density_method 'not measured'
_exptl_crystal_description prism
_exptl_crystal_F_000 1280
_exptl_crystal_size_max 0.32
_exptl_crystal_size_mid 0.23
_exptl_crystal_size_min 0.18
_refine_diff_density_max 4.625
_refine_diff_density_min -1.930
_refine_diff_density_rms 0.160
_refine_ls_extinction_method none
_refine_ls_goodness_of_fit_ref 1.049
_refine_ls_hydrogen_treatment constr
_refine_ls_matrix_type full
_refine_ls_number_parameters 238
_refine_ls_number_reflns 3412
_refine_ls_number_restraints 0
_refine_ls_restrained_S_all 1.049
_refine_ls_R_factor_all 0.0515
_refine_ls_R_factor_gt 0.0447
_refine_ls_shift/su_max 0.024
_refine_ls_shift/su_mean 0.001
_refine_ls_structure_factor_coef Fsqd
_refine_ls_weighting_details 'calc w=1/[\s^2^(Fo^2^)+(0.0797P)^2^+13.1902P] where P=(Fo^2^+2Fc^2^)/3'
_refine_ls_weighting_scheme calc
_refine_ls_wR_factor_gt 0.1220
_refine_ls_wR_factor_ref 0.1283
_reflns_number_gt 2929
_reflns_number_total 3412
_reflns_threshold_expression >2sigma(I)
_cod_data_source_file ic702252j-file002_3.cif
_cod_data_source_block aupmeam
_cod_depositor_comments
;
The following automatic conversions were performed:
'_symmetry_cell_setting' value 'Monoclinic' changed to 'monoclinic'
according to '/home/saulius/struct/CIF-dictionaries/cif_core.dic'
dictionary named 'cif_core.dic' version 2.4.1 from 2010-06-29.

Automatic conversion script
Id: cif_fix_enum 1527 2010-12-29 10:47:43Z saulius 
;
_cod_original_cell_volume 2360.6(5)
_cod_database_code 4304695

loop_
_symmetry_equiv_pos_as_xyz
'x, y, z'
'-x+1/2, y+1/2, -z+1/2'
'-x, -y, -z'
'x-1/2, -y-1/2, z-1/2'

loop_
_atom_site_label
_atom_site_type_symbol
_atom_site_fract_x
_atom_site_fract_y
_atom_site_fract_z
_atom_site_U_iso_or_equiv
_atom_site_adp_type
_atom_site_occupancy
_atom_site_symmetry_multiplicity
_atom_site_calc_flag
_atom_site_refinement_flags
_atom_site_disorder_assembly
_atom_site_disorder_group
Au1 Au 0.21656(3) 0.62515(3) 0.12402(2) 0.04576(18) Uani 1 1 d . . .
P1 P 0.15974(18) 0.7513(2) 0.20116(14) 0.0402(5) Uani 1 1 d . . .
S1 S 0.24453(18) 0.4958(2) 0.02877(14) 0.0487(6) Uani 1 1 d . . .
C1 C 0.3863(6) 0.4606(6) 0.0732(5) 0.0330(17) Uani 1 1 d . . .
S2 S 0.46425(19) 0.5274(2) 0.16168(14) 0.0474(5) Uani 1 1 d . . .
N1 N 0.4270(6) 0.3812(5) 0.0355(4) 0.0344(15) Uani 1 1 d . . .
C2 C 0.5470(7) 0.3533(7) 0.0648(5) 0.0383(19) Uani 1 1 d . . .
H2A H 0.5890 0.4252 0.0857 0.046 Uiso 1 1 calc R . .
H2B H 0.5672 0.3260 0.0191 0.046 Uiso 1 1 calc R . .
C3 C 0.5800(7) 0.2593(8) 0.1310(5) 0.0416(19) Uani 1 1 d . . .
H3A H 0.5720 0.2896 0.1807 0.050 Uiso 1 1 calc R . .
H3B H 0.5333 0.1895 0.1137 0.050 Uiso 1 1 calc R . .
O1 O 0.6939(5) 0.2307(6) 0.1446(4) 0.0495(15) Uani 1 1 d . . .
C4 C 0.7503(8) 0.1748(9) 0.2202(6) 0.054(2) Uani 1 1 d . . .
H4A H 0.7425 0.2241 0.2634 0.065 Uiso 1 1 calc R . .
H4B H 0.8292 0.1711 0.2280 0.065 Uiso 1 1 calc R . .
C5 C 0.7113(8) 0.0526(9) 0.2295(7) 0.058(3) Uani 1 1 d . . .
H5A H 0.6914 0.0106 0.1779 0.070 Uiso 1 1 calc R . .
H5B H 0.7706 0.0091 0.2698 0.070 Uiso 1 1 calc R . .
O2 O 0.6169(5) 0.0605(6) 0.2545(4) 0.0522(16) Uani 1 1 d . . .
C6 C 0.5700(9) -0.0510(9) 0.2621(7) 0.061(3) Uani 1 1 d . . .
H6A H 0.5164 -0.0401 0.2894 0.073 Uiso 1 1 calc R . .
H6B H 0.6286 -0.1028 0.2958 0.073 Uiso 1 1 calc R . .
C7 C 0.5127(9) -0.1097(8) 0.1802(8) 0.062(3) Uani 1 1 d . . .
H7A H 0.5663 -0.1250 0.1535 0.075 Uiso 1 1 calc R . .
H7B H 0.4803 -0.1847 0.1876 0.075 Uiso 1 1 calc R . .
O3 O 0.4289(5) -0.0330(5) 0.1324(4) 0.0545(16) Uani 1 1 d . . .
C8 C 0.3785(9) -0.0714(8) 0.0501(7) 0.056(2) Uani 1 1 d . . .
H8A H 0.3388 -0.1453 0.0482 0.067 Uiso 1 1 calc R . .
H8B H 0.4353 -0.0845 0.0260 0.067 Uiso 1 1 calc R . .
C9 C 0.2997(8) 0.0220(9) 0.0041(6) 0.054(2) Uani 1 1 d . . .
H9A H 0.2553 -0.0077 -0.0494 0.065 Uiso 1 1 calc R . .
H9B H 0.2496 0.0428 0.0328 0.065 Uiso 1 1 calc R . .
O4 O 0.3598(5) 0.1237(5) -0.0041(4) 0.0503(16) Uani 1 1 d . . .
C10 C 0.2899(7) 0.2231(8) -0.0371(5) 0.043(2) Uani 1 1 d . . .
H10A H 0.2472 0.2423 -0.0026 0.052 Uiso 1 1 calc R . .
H10B H 0.2379 0.2033 -0.0909 0.052 Uiso 1 1 calc R . .
C11 C 0.3576(7) 0.3282(8) -0.0432(5) 0.0413(19) Uani 1 1 d . . .
H11A H 0.4060 0.3049 -0.0727 0.050 Uiso 1 1 calc R . .
H11B H 0.3073 0.3887 -0.0752 0.050 Uiso 1 1 calc R . .
C12 C 0.0115(8) 0.7768(10) 0.1603(6) 0.060(3) Uani 1 1 d . . .
H12A H -0.0082 0.8360 0.1924 0.090 Uiso 1 1 calc R . .
H12B H -0.0271 0.7042 0.1619 0.090 Uiso 1 1 calc R . .
H12C H -0.0093 0.8036 0.1049 0.090 Uiso 1 1 calc R . .
C13 C 0.2203(10) 0.8977(9) 0.2085(8) 0.066(3) Uani 1 1 d . . .
H13A H 0.2028 0.9305 0.1548 0.100 Uiso 1 1 calc R . .
H13B H 0.2998 0.8924 0.2344 0.100 Uiso 1 1 calc R . .
H13C H 0.1905 0.9480 0.2402 0.100 Uiso 1 1 calc R . .
C14 C 0.1848(9) 0.7066(9) 0.3056(6) 0.053(2) Uani 1 1 d . . .
H14A H 0.1668 0.7711 0.3347 0.080 Uiso 1 1 calc R . .
H14B H 0.2619 0.6857 0.3313 0.080 Uiso 1 1 calc R . .
H14C H 0.1389 0.6393 0.3060 0.080 Uiso 1 1 calc R . .
C15 C 0.9304(12) 0.2341(13) 0.0698(9) 0.098(4) Uani 1 1 d . . .
H15A H 0.8850 0.2662 0.0993 0.117 Uiso 1 1 calc R . .
H15B H 0.8812 0.2170 0.0146 0.117 Uiso 1 1 calc R . .
Cl1 Cl 1.0274(3) 0.3428(4) 0.0659(3) 0.1000(11) Uani 1 1 d . . .
Cl2 Cl 0.9833(5) 0.1173(7) 0.1107(11) 0.397(11) Uani 1 1 d . . .

loop_
_atom_site_aniso_label
_atom_site_aniso_U_11
_atom_site_aniso_U_22
_atom_site_aniso_U_33
_atom_site_aniso_U_23
_atom_site_aniso_U_13
_atom_site_aniso_U_12
Au1 0.0529(3) 0.0414(3) 0.0477(3) -0.00036(14) 0.02355(19) 0.00785(14)
P1 0.0427(12) 0.0368(12) 0.0455(12) -0.0019(10) 0.0208(10) 0.0017(9)
S1 0.0432(12) 0.0540(14) 0.0482(13) -0.0059(11) 0.0150(10) 0.0119(10)
C1 0.043(4) 0.022(4) 0.041(4) 0.002(3) 0.024(4) 0.002(3)
S2 0.0502(13) 0.0451(13) 0.0469(13) -0.0106(10) 0.0169(10) -0.0063(10)
N1 0.040(4) 0.032(4) 0.033(4) 0.007(3) 0.015(3) 0.004(3)
C2 0.038(4) 0.036(4) 0.046(5) 0.002(4) 0.021(4) 0.001(3)
C3 0.039(4) 0.044(5) 0.043(5) 0.005(4) 0.015(4) -0.001(4)
O1 0.038(3) 0.058(4) 0.053(4) 0.014(3) 0.015(3) 0.007(3)
C4 0.041(5) 0.057(6) 0.056(6) 0.013(5) 0.006(4) -0.003(4)
C5 0.051(6) 0.060(6) 0.063(6) 0.017(5) 0.019(5) 0.019(5)
O2 0.061(4) 0.046(4) 0.056(4) 0.010(3) 0.029(3) 0.008(3)
C6 0.072(7) 0.051(6) 0.067(7) 0.020(5) 0.034(5) 0.010(5)
C7 0.062(6) 0.032(5) 0.098(9) 0.009(5) 0.035(6) 0.006(4)
O3 0.064(4) 0.038(3) 0.068(4) 0.001(3) 0.032(3) 0.008(3)
C8 0.067(6) 0.036(5) 0.077(7) -0.010(5) 0.042(6) -0.008(5)
C9 0.052(5) 0.055(6) 0.058(6) -0.012(5) 0.023(5) -0.021(5)
O4 0.043(3) 0.040(4) 0.069(4) -0.004(3) 0.022(3) -0.008(3)
C10 0.044(5) 0.046(5) 0.039(5) -0.007(4) 0.014(4) -0.001(4)
C11 0.050(5) 0.042(5) 0.032(4) -0.001(4) 0.016(4) 0.008(4)
C12 0.045(5) 0.075(7) 0.063(6) 0.005(5) 0.023(5) 0.009(5)
C13 0.080(8) 0.045(6) 0.088(8) -0.008(5) 0.047(7) -0.010(5)
C14 0.067(6) 0.044(5) 0.054(6) 0.001(4) 0.028(5) 0.004(4)
C15 0.091(10) 0.109(11) 0.097(10) 0.003(9) 0.039(8) -0.015(8)
Cl1 0.078(2) 0.110(3) 0.101(3) 0.015(2) 0.0173(19) -0.0147(19)
Cl2 0.091(4) 0.176(7) 0.86(3) 0.270(13) 0.083(9) 0.029(4)

loop_
_atom_type_symbol
_atom_type_description
_atom_type_scat_dispersion_real
_atom_type_scat_dispersion_imag
_atom_type_scat_source
C C 0.0033 0.0016 'International Tables Vol C Tables 4.2.6.8 and 6.1.1.4'
H H 0.0000 0.0000 'International Tables Vol C Tables 4.2.6.8 and 6.1.1.4'
N N 0.0061 0.0033 'International Tables Vol C Tables 4.2.6.8 and 6.1.1.4'
O O 0.0106 0.0060 'International Tables Vol C Tables 4.2.6.8 and 6.1.1.4'
P P 0.1023 0.0942 'International Tables Vol C Tables 4.2.6.8 and 6.1.1.4'
S S 0.1246 0.1234 'International Tables Vol C Tables 4.2.6.8 and 6.1.1.4'
Cl Cl 0.1484 0.1585 'International Tables Vol C Tables 4.2.6.8 and 6.1.1.4'
Au Au -2.0133 8.8022 'International Tables Vol C Tables 4.2.6.8 and 6.1.1.4'

loop_
_geom_angle_atom_site_label_1
_geom_angle_atom_site_label_2
_geom_angle_atom_site_label_3
_geom_angle
_geom_angle_site_symmetry_1
_geom_angle_site_symmetry_3
_geom_angle_publ_flag
P1 Au1 S1 170.33(8) . . ?
C12 P1 C13 104.4(5) . . ?
C12 P1 C14 103.7(5) . . ?
C13 P1 C14 105.1(5) . . ?
C12 P1 Au1 112.2(4) . . ?
C13 P1 Au1 113.6(4) . . ?
C14 P1 Au1 116.6(3) . . ?
C1 S1 Au1 102.5(3) . . ?
N1 C1 S2 123.2(6) . . ?
N1 C1 S1 117.3(6) . . ?
S2 C1 S1 119.5(4) . . ?
C1 N1 C2 121.0(7) . . ?
C1 N1 C11 121.6(7) . . ?
C2 N1 C11 116.9(7) . . ?
N1 C2 C3 113.1(7) . . ?
O1 C3 C2 106.2(6) . . ?
C4 O1 C3 114.4(7) . . ?
O1 C4 C5 115.6(8) . . ?
O2 C5 C4 109.1(8) . . ?
C6 O2 C5 113.9(7) . . ?
O2 C6 C7 112.3(8) . . ?
O3 C7 C6 108.2(8) . . ?
C7 O3 C8 113.5(8) . . ?
O3 C8 C9 108.4(8) . . ?
O4 C9 C8 109.8(8) . . ?
C9 O4 C10 113.1(7) . . ?
O4 C10 C11 110.8(7) . . ?
N1 C11 C10 115.5(7) . . ?
Cl2 C15 Cl1 114.3(9) . . ?

loop_
_geom_bond_atom_site_label_1
_geom_bond_atom_site_label_2
_geom_bond_distance
_geom_bond_site_symmetry_2
_geom_bond_publ_flag
Au1 P1 2.247(2) . ?
Au1 S1 2.332(2) . ?
P1 C12 1.801(9) . ?
P1 C13 1.808(10) . ?
P1 C14 1.811(9) . ?
S1 C1 1.751(8) . ?
C1 N1 1.321(10) . ?
C1 S2 1.696(8) . ?
N1 C2 1.472(11) . ?
N1 C11 1.479(11) . ?
C2 C3 1.516(11) . ?
C3 O1 1.429(10) . ?
O1 C4 1.416(11) . ?
C4 C5 1.492(15) . ?
C5 O2 1.423(11) . ?
O2 C6 1.418(12) . ?
C6 C7 1.514(16) . ?
C7 O3 1.403(12) . ?
O3 C8 1.423(12) . ?
C8 C9 1.484(14) . ?
C9 O4 1.415(10) . ?
O4 C10 1.424(10) . ?
C10 C11 1.492(12) . ?
C15 Cl2 1.537(16) . ?
C15 Cl1 1.761(14) . ?
